data_1546175
loop_
_publ_author_name
'Brown, Alexandra C.'
'Altman, Alison B.'
'Lohrey, Trevor D.'
'Hohloch, Stephan'
'Arnold, John'

_publ_section_title
;
 Hydride oxidation from a titanium--aluminum bimetallic complex:
 insertion, thermal and electrochemical reactivity
;
_journal_name_full 'Chem. Sci.'
_journal_paper_doi 10.1039/C7SC01835E
_journal_year 2017
_chemical_formula_moiety 'C30 H51 Al Si3 Ti2'
_chemical_formula_sum 'C30 H51 Al Si3 Ti2'
_chemical_formula_weight 618.75
_chemical_properties_physical ', Air-sensitive,Moisture-sensitive,Oxygen-sensitive'
_space_group_crystal_system triclinic
_space_group_IT_number 2
_space_group_name_Hall '-P 1'
_space_group_name_H-M_alt 'P -1'
_symmetry_space_group_name_Hall '-P 1'
_symmetry_space_group_name_H-M 'P -1'
_atom_sites_solution_hydrogens mixed
_atom_sites_solution_primary iterative
_atom_sites_solution_secondary difmap
_audit_creation_method SHELXL-2014/7
_audit_update_record
;
2017-01-31 deposited with the CCDC.
2017-05-17 downloaded from the CCDC.
;
_cell_angle_alpha 105.953(4)
_cell_angle_beta 103.150(4)
_cell_angle_gamma 90.965(4)
_cell_formula_units_Z 4
_cell_length_a 11.8167(11)
_cell_length_b 16.7464(16)
_cell_length_c 18.0477(18)
_cell_measurement_reflns_used 9676
_cell_measurement_temperature 100(2)
_cell_measurement_theta_max 25.37
_cell_measurement_theta_min 2.27
_cell_volume 3331.8(6)
_computing_cell_refinement 'Bruker SAINT'
_computing_data_collection 'Bruker APEX2'
_computing_data_reduction 'Bruker SAINT'
_computing_molecular_graphics Mercury
_computing_publication_material WinGX
_computing_structure_refinement 'SHELXL-2014/7 (Sheldrick, 2014)'
_computing_structure_solution 'SHELXS-2014 (Sheldrick 2014)'
_diffrn_ambient_temperature 100(2)
_diffrn_detector_area_resol_mean 8.366
_diffrn_measured_fraction_theta_full 0.999
_diffrn_measured_fraction_theta_max 0.995
_diffrn_measurement_device_type 'Bruker APEX-II CCD'
_diffrn_measurement_method '\f and \w scans'
_diffrn_radiation_type MoK\a
_diffrn_radiation_wavelength 0.71073
_diffrn_reflns_av_R_equivalents 0.0738
_diffrn_reflns_av_unetI/netI 0.0420
_diffrn_reflns_Laue_measured_fraction_full 0.999
_diffrn_reflns_Laue_measured_fraction_max 0.995
_diffrn_reflns_limit_h_max 14
_diffrn_reflns_limit_h_min -14
_diffrn_reflns_limit_k_max 20
_diffrn_reflns_limit_k_min -20
_diffrn_reflns_limit_l_max 21
_diffrn_reflns_limit_l_min -21
_diffrn_reflns_number 148243
_diffrn_reflns_point_group_measured_fraction_full 0.999
_diffrn_reflns_point_group_measured_fraction_max 0.995
_diffrn_reflns_theta_full 25.000
_diffrn_reflns_theta_max 25.450
_diffrn_reflns_theta_min 1.209
_diffrn_source 'microfocus sealed tube'
_exptl_absorpt_coefficient_mu 0.631
_exptl_absorpt_correction_T_max 0.7452
_exptl_absorpt_correction_T_min 0.6314
_exptl_absorpt_correction_type multi-scan
_exptl_absorpt_process_details SADABS
_exptl_crystal_colour purple
_exptl_crystal_density_diffrn 1.234
_exptl_crystal_description needle
_exptl_crystal_F_000 1320
_exptl_crystal_recrystallization_method 'Re-crystallisation from solvent: Hexane'
_exptl_crystal_size_max 0.160
_exptl_crystal_size_mid 0.060
_exptl_crystal_size_min 0.040
_refine_diff_density_max 3.734
_refine_diff_density_min -0.976
_refine_diff_density_rms 0.169
_refine_ls_extinction_method none
_refine_ls_goodness_of_fit_ref 1.052
_refine_ls_hydrogen_treatment mixed
_refine_ls_matrix_type full
_refine_ls_number_parameters 699
_refine_ls_number_reflns 12286
_refine_ls_number_restraints 0
_refine_ls_restrained_S_all 1.052
_refine_ls_R_factor_all 0.1062
_refine_ls_R_factor_gt 0.0933
_refine_ls_shift/su_max 0.003
_refine_ls_shift/su_mean 0.000
_refine_ls_structure_factor_coef Fsqd
_refine_ls_weighting_details 'w=1/[\s^2^(Fo^2^)+(0.1373P)^2^+23.1062P] where P=(Fo^2^+2Fc^2^)/3'
_refine_ls_weighting_scheme calc
_refine_ls_wR_factor_gt 0.2365
_refine_ls_wR_factor_ref 0.2470
_reflns_Friedel_coverage 0.000
_reflns_number_gt 10305
_reflns_number_total 12286
_reflns_threshold_expression 'I > 2\s(I)'
_cod_data_source_file c7sc01835e2.cif
_cod_data_source_block shelx
_cod_database_code 1546175
_shelx_shelxl_version_number 2014/7
_shelx_space_group_comment
;
The symmetry employed for this shelxl refinement is uniquely defined
by the following loop, which should always be used as a source of
symmetry information in preference to the above space-group names.
They are only intended as comments.
;
_shelx_estimated_absorpt_t_min 0.906
_shelx_estimated_absorpt_t_max 0.975

loop_
_space_group_symop_operation_xyz
'x, y, z'
'-x, -y, -z'

loop_
_atom_site_label
_atom_site_type_symbol
_atom_site_fract_x
_atom_site_fract_y
_atom_site_fract_z
_atom_site_U_iso_or_equiv
_atom_site_adp_type
_atom_site_occupancy
_atom_site_site_symmetry_order
_atom_site_calc_flag
_atom_site_refinement_flags_posn
_atom_site_refinement_flags_adp
C1 C 0.5180(4) 0.6577(3) 0.2811(3) 0.0117(10) Uani 1 1 d . .
C2 C 0.5418(6) 0.6679(4) 0.4608(4) 0.0295(14) Uani 1 1 d . .
H2A H 0.5327 0.6089 0.4583 0.044 Uiso 1 1 calc R U
H2B H 0.4647 0.6892 0.4506 0.044 Uiso 1 1 calc R U
H2C H 0.5875 0.6996 0.5136 0.044 Uiso 1 1 calc R U
C3 C 0.7441(5) 0.6122(4) 0.3893(4) 0.0319(15) Uani 1 1 d . .
H3A H 0.7152 0.5560 0.3863 0.048 Uiso 1 1 calc R U
H3B H 0.8019 0.6358 0.4397 0.048 Uiso 1 1 calc R U
H3C H 0.7805 0.6096 0.3451 0.048 Uiso 1 1 calc R U
C4 C 0.6909(6) 0.7902(5) 0.4212(4) 0.0374(17) Uani 1 1 d . .
H4A H 0.7447 0.7979 0.4732 0.056 Uiso 1 1 calc R U
H4B H 0.6307 0.8295 0.4264 0.056 Uiso 1 1 calc R U
H4C H 0.7341 0.8003 0.3839 0.056 Uiso 1 1 calc R U
C5 C 0.6557(5) 0.5221(4) 0.1900(4) 0.0211(12) Uani 1 1 d . .
H5A H 0.6928 0.5082 0.1452 0.032 Uiso 1 1 calc R U
H5B H 0.5891 0.4816 0.1795 0.032 Uiso 1 1 calc R U
H5C H 0.7123 0.5206 0.2385 0.032 Uiso 1 1 calc R U
C6 C 0.5160(6) 0.6261(4) 0.1008(4) 0.0279(14) Uani 1 1 d . .
H6A H 0.5633 0.6077 0.0621 0.042 Uiso 1 1 calc R U
H6B H 0.4923 0.6819 0.1008 0.042 Uiso 1 1 calc R U
H6C H 0.4464 0.5871 0.0864 0.042 Uiso 1 1 calc R U
C7 C 0.7383(5) 0.7019(4) 0.2228(4) 0.0250(13) Uani 1 1 d . .
H7A H 0.7896 0.7036 0.2743 0.037 Uiso 1 1 calc R U
H7B H 0.7151 0.7580 0.2235 0.037 Uiso 1 1 calc R U
H7C H 0.7798 0.6819 0.1809 0.037 Uiso 1 1 calc R U
C8 C 0.3650(6) 0.7882(4) 0.3607(4) 0.0300(14) Uani 1 1 d . .
H8A H 0.3118 0.7445 0.3640 0.045 Uiso 1 1 calc R U
H8B H 0.3219 0.8364 0.3545 0.045 Uiso 1 1 calc R U
H8C H 0.4276 0.8051 0.4094 0.045 Uiso 1 1 calc R U
C9 C 0.2971(6) 0.7145(4) 0.1855(4) 0.0318(15) Uani 1 1 d . .
H9A H 0.3210 0.7075 0.1357 0.048 Uiso 1 1 calc R U
H9B H 0.2420 0.7576 0.1910 0.048 Uiso 1 1 calc R U
H9C H 0.2595 0.6617 0.1851 0.048 Uiso 1 1 calc R U
C10 C 0.5073(6) 0.8363(4) 0.2552(5) 0.0349(16) Uani 1 1 d . .
H10A H 0.5817 0.8529 0.2950 0.052 Uiso 1 1 calc R U
H10B H 0.4588 0.8835 0.2597 0.052 Uiso 1 1 calc R U
H10C H 0.5220 0.8194 0.2020 0.052 Uiso 1 1 calc R U
C11 C 0.0418(5) 0.5734(4) 0.3785(4) 0.0239(13) Uani 1 1 d . .
H11 H 0.0397 0.5730 0.4307 0.029 Uiso 1 1 calc R U
C12 C -0.0198(5) 0.5151(4) 0.3078(4) 0.0244(13) Uani 1 1 d . .
H12 H -0.0691 0.4680 0.3039 0.029 Uiso 1 1 calc R U
C13 C 0.0046(5) 0.5392(4) 0.2438(4) 0.0212(12) Uani 1 1 d . .
H13 H -0.0271 0.5121 0.1890 0.025 Uiso 1 1 calc R U
C14 C 0.0845(5) 0.6109(4) 0.2754(4) 0.0211(12) Uani 1 1 d . .
H14 H 0.1174 0.6398 0.2458 0.025 Uiso 1 1 calc R U
C15 C 0.1065(5) 0.6318(4) 0.3591(4) 0.0234(13) Uani 1 1 d . .
H15 H 0.1566 0.6776 0.3958 0.028 Uiso 1 1 calc R U
C16 C 0.3336(5) 0.4735(4) 0.4156(4) 0.0257(14) Uani 1 1 d . .
H16 H 0.4031 0.5097 0.4379 0.031 Uiso 1 1 calc R U
C17 C 0.2335(6) 0.4789(4) 0.4451(4) 0.0267(14) Uani 1 1 d . .
H17 H 0.2229 0.5192 0.4910 0.032 Uiso 1 1 calc R U
C18 C 0.1511(5) 0.4138(4) 0.3945(4) 0.0232(13) Uani 1 1 d . .
H18 H 0.0749 0.4029 0.4003 0.028 Uiso 1 1 calc R U
C19 C 0.2005(5) 0.3678(4) 0.3343(4) 0.0219(12) Uani 1 1 d . .
H19 H 0.1641 0.3201 0.2924 0.026 Uiso 1 1 calc R U
C20 C 0.3131(5) 0.4046(4) 0.3464(4) 0.0225(13) Uani 1 1 d . .
H20 H 0.3663 0.3866 0.3141 0.027 Uiso 1 1 calc R U
C21 C 0.4047(5) 0.3430(4) 0.1652(4) 0.0219(12) Uani 1 1 d . .
H21 H 0.4603 0.3695 0.2133 0.026 Uiso 1 1 calc R U
C22 C 0.3007(5) 0.2957(3) 0.1577(4) 0.0229(13) Uani 1 1 d . .
H22 H 0.2737 0.2850 0.2000 0.027 Uiso 1 1 calc R U
C23 C 0.2441(5) 0.2672(4) 0.0767(4) 0.0265(14) Uani 1 1 d . .
H23 H 0.1719 0.2341 0.0545 0.032 Uiso 1 1 calc R U
C24 C 0.3134(6) 0.2966(4) 0.0341(4) 0.0250(13) Uani 1 1 d . .
H24 H 0.2963 0.2859 -0.0220 0.030 Uiso 1 1 calc R U
C25 C 0.4109(5) 0.3436(4) 0.0878(4) 0.0218(12) Uani 1 1 d . .
H25 H 0.4713 0.3714 0.0750 0.026 Uiso 1 1 calc R U
C26 C 0.1136(5) 0.5120(4) 0.0875(3) 0.0174(11) Uani 1 1 d . .
H26 H 0.1024 0.5568 0.1300 0.021 Uiso 1 1 calc R U
C27 C 0.0525(5) 0.4321(4) 0.0593(3) 0.0196(12) Uani 1 1 d . .
H27 H -0.0079 0.4138 0.0792 0.024 Uiso 1 1 calc R U
C28 C 0.0966(5) 0.3850(4) -0.0026(3) 0.0241(13) Uani 1 1 d . .
H28 H 0.0714 0.3287 -0.0322 0.029 Uiso 1 1 calc R U
C29 C 0.1857(5) 0.4352(4) -0.0141(3) 0.0273(14) Uani 1 1 d . .
H29 H 0.2309 0.4186 -0.0522 0.033 Uiso 1 1 calc R U
C30 C 0.1943(5) 0.5130(4) 0.0408(3) 0.0207(12) Uani 1 1 d . .
H30 H 0.2461 0.5593 0.0461 0.025 Uiso 1 1 calc R U
C31 C 0.0122(5) 0.9737(3) 0.7464(3) 0.0149(11) Uani 1 1 d . .
C32 C 0.0448(6) 1.0621(4) 0.9270(4) 0.0286(14) Uani 1 1 d . .
H32A H -0.0388 1.0658 0.9236 0.043 Uiso 1 1 calc R U
H32B H 0.0891 1.1085 0.9707 0.043 Uiso 1 1 calc R U
H32C H 0.0676 1.0092 0.9365 0.043 Uiso 1 1 calc R U
C33 C 0.2398(5) 1.0830(4) 0.8513(4) 0.0244(13) Uani 1 1 d . .
H33A H 0.2726 1.0291 0.8481 0.037 Uiso 1 1 calc R U
H33B H 0.2708 1.1211 0.9046 0.037 Uiso 1 1 calc R U
H33C H 0.2611 1.1066 0.8119 0.037 Uiso 1 1 calc R U
C34 C 0.0227(6) 1.1689(4) 0.8165(4) 0.0325(15) Uani 1 1 d . .
H34A H 0.0418 1.1773 0.7690 0.049 Uiso 1 1 calc R U
H34B H 0.0602 1.2151 0.8629 0.049 Uiso 1 1 calc R U
H34C H -0.0621 1.1669 0.8100 0.049 Uiso 1 1 calc R U
C35 C -0.1459(5) 0.8881(4) 0.8263(3) 0.0211(12) Uani 1 1 d . .
H35A H -0.1076 0.9258 0.8785 0.032 Uiso 1 1 calc R U
H35B H -0.1054 0.8370 0.8166 0.032 Uiso 1 1 calc R U
H35C H -0.2273 0.8741 0.8250 0.032 Uiso 1 1 calc R U
C36 C -0.2218(5) 0.8643(4) 0.6506(4) 0.0269(14) Uani 1 1 d . .
H36A H -0.3009 0.8502 0.6540 0.040 Uiso 1 1 calc R U
H36B H -0.1806 0.8136 0.6405 0.040 Uiso 1 1 calc R U
H36C H -0.2260 0.8895 0.6071 0.040 Uiso 1 1 calc R U
C37 C -0.2350(5) 1.0301(4) 0.7662(4) 0.0280(14) Uani 1 1 d . .
H37A H -0.1970 1.0718 0.8161 0.042 Uiso 1 1 calc R U
H37B H -0.3110 1.0095 0.7699 0.042 Uiso 1 1 calc R U
H37C H -0.2459 1.0555 0.7224 0.042 Uiso 1 1 calc R U
C38 C -0.1042(6) 1.0498(4) 0.6102(4) 0.0311(15) Uani 1 1 d . .
H38A H -0.1793 1.0174 0.5980 0.047 Uiso 1 1 calc R U
H38B H -0.0925 1.0614 0.5619 0.047 Uiso 1 1 calc R U
H38C H -0.1038 1.1025 0.6509 0.047 Uiso 1 1 calc R U
C39 C 0.1537(5) 1.0474(4) 0.6492(4) 0.0244(13) Uani 1 1 d . .
H39A H 0.1561 1.0455 0.5948 0.037 Uiso 1 1 calc R U
H39B H 0.2209 1.0215 0.6728 0.037 Uiso 1 1 calc R U
H39C H 0.1562 1.1055 0.6808 0.037 Uiso 1 1 calc R U
C40 C 0.0060(5) 0.8872(4) 0.5673(3) 0.0236(13) Uani 1 1 d . .
H40A H -0.0394 0.8443 0.5785 0.035 Uiso 1 1 calc R U
H40B H 0.0847 0.8702 0.5665 0.035 Uiso 1 1 calc R U
H40C H -0.0322 0.8944 0.5156 0.035 Uiso 1 1 calc R U
C41 C 0.5029(5) 0.8666(4) 0.7731(4) 0.0246(13) Uani 1 1 d . .
H41 H 0.5347 0.8696 0.8272 0.030 Uiso 1 1 calc R U
C42 C 0.4270(5) 0.9219(4) 0.7451(4) 0.0227(13) Uani 1 1 d . .
H42 H 0.3979 0.9680 0.7771 0.027 Uiso 1 1 calc R U
C43 C 0.4016(5) 0.8964(4) 0.6608(4) 0.0247(13) Uani 1 1 d . .
H43 H 0.3532 0.9223 0.6261 0.030 Uiso 1 1 calc R U
C44 C 0.4618(5) 0.8258(4) 0.6386(4) 0.0259(13) Uani 1 1 d . .
H44 H 0.4616 0.7954 0.5857 0.031 Uiso 1 1 calc R U
C45 C 0.5228(5) 0.8073(4) 0.7079(4) 0.0249(13) Uani 1 1 d . .
H45 H 0.5695 0.7620 0.7095 0.030 Uiso 1 1 calc R U
C46 C 0.1619(5) 0.7054(4) 0.6024(4) 0.0244(13) Uani 1 1 d . .
H46 H 0.0928 0.7289 0.5828 0.029 Uiso 1 1 calc R U
C47 C 0.1827(5) 0.6741(3) 0.6676(4) 0.0211(12) Uani 1 1 d . .
H47 H 0.1308 0.6733 0.7007 0.025 Uiso 1 1 calc R U
C48 C 0.2945(5) 0.6436(4) 0.6763(4) 0.0238(13) Uani 1 1 d . .
H48 H 0.3310 0.6188 0.7160 0.029 Uiso 1 1 calc R U
C49 C 0.3418(6) 0.6568(4) 0.6154(4) 0.0281(14) Uani 1 1 d . .
H49 H 0.4156 0.6417 0.6063 0.034 Uiso 1 1 calc R U
C50 C 0.2604(6) 0.6965(4) 0.5701(4) 0.0288(14) Uani 1 1 d . .
H50 H 0.2704 0.7139 0.5260 0.035 Uiso 1 1 calc R U
C51 C 0.4047(5) 0.9292(3) 0.9344(3) 0.0205(12) Uani 1 1 d . .
H51 H 0.4169 0.9508 0.8932 0.025 Uiso 1 1 calc R U
C52 C 0.3274(5) 0.9568(4) 0.9826(3) 0.0239(13) Uani 1 1 d . .
H52 H 0.2788 1.0011 0.9801 0.029 Uiso 1 1 calc R U
C53 C 0.3336(6) 0.9087(4) 1.0349(4) 0.0315(15) Uani 1 1 d . .
H53 H 0.2895 0.9136 1.0737 0.038 Uiso 1 1 calc R U
C54 C 0.4179(6) 0.8507(4) 1.0198(4) 0.0296(15) Uani 1 1 d . .
H54 H 0.4404 0.8103 1.0472 0.036 Uiso 1 1 calc R U
C55 C 0.4618(5) 0.8630(4) 0.9581(4) 0.0235(13) Uani 1 1 d . .
H55 H 0.5193 0.8328 0.9360 0.028 Uiso 1 1 calc R U
C56 C 0.1852(5) 0.7464(4) 0.9809(4) 0.0236(13) Uani 1 1 d . .
H56 H 0.2011 0.7688 1.0369 0.028 Uiso 1 1 calc R U
C57 C 0.0917(5) 0.7638(4) 0.9260(4) 0.0207(12) Uani 1 1 d . .
H57 H 0.0342 0.8009 0.9382 0.025 Uiso 1 1 calc R U
C58 C 0.2513(5) 0.6905(4) 0.9391(4) 0.0256(13) Uani 1 1 d . .
H58 H 0.3201 0.6689 0.9620 0.031 Uiso 1 1 calc R U
C59 C 0.1990(5) 0.6720(4) 0.8580(4) 0.0222(12) Uani 1 1 d . .
H59 H 0.2269 0.6361 0.8165 0.027 Uiso 1 1 calc R U
C60 C 0.0981(5) 0.7153(4) 0.8477(4) 0.0203(12) Uani 1 1 d . .
H60 H 0.0448 0.7130 0.7989 0.024 Uiso 1 1 calc R U
Al1 Al 0.41964(14) 0.55265(10) 0.26865(10) 0.0187(4) Uani 1 1 d . .
Al2 Al 0.09863(13) 0.87284(10) 0.75562(9) 0.0131(3) Uani 1 1 d . .
Si1 Si 0.61976(15) 0.67972(11) 0.38306(10) 0.0254(4) Uani 1 1 d . .
Si2 Si 0.60423(13) 0.62911(9) 0.20296(9) 0.0166(3) Uani 1 1 d . .
Si3 Si 0.42999(16) 0.74688(11) 0.27215(11) 0.0277(4) Uani 1 1 d . .
Si4 Si -0.14084(13) 0.94068(10) 0.74709(9) 0.0173(3) Uani 1 1 d . .
Si5 Si 0.01542(13) 0.98926(10) 0.64742(9) 0.0186(3) Uani 1 1 d . .
Si6 Si 0.07660(14) 1.06790(10) 0.83119(10) 0.0203(4) Uani 1 1 d . .
Ti1 Ti 0.24800(8) 0.41614(6) 0.11556(5) 0.0125(2) Uani 1 1 d . .
Ti2 Ti 0.18335(8) 0.50152(6) 0.31583(6) 0.0137(2) Uani 1 1 d . .
Ti3 Ti 0.32071(8) 0.78906(6) 0.70141(6) 0.0149(2) Uani 1 1 d . .
Ti4 Ti 0.26266(8) 0.81729(6) 0.90278(6) 0.0141(2) Uani 1 1 d . .
H4 H 0.199(5) 0.441(4) 0.208(3) 0.015(15) Uiso 1 1 d . .
H3 H 0.309(5) 0.574(3) 0.316(3) 0.009(13) Uiso 1 1 d . .
H2 H 0.356(5) 0.499(4) 0.164(4) 0.016(15) Uiso 1 1 d . .
H1 H 0.503(5) 0.494(4) 0.310(3) 0.013(14) Uiso 1 1 d . .
H5 H 0.013(5) 0.792(4) 0.717(4) 0.021(16) Uiso 1 1 d . .
H7 H 0.154(5) 0.884(3) 0.850(3) 0.008(13) Uiso 1 1 d . .
H6 H 0.208(6) 0.866(4) 0.709(4) 0.029(18) Uiso 1 1 d . .
H8 H 0.315(6) 0.784(4) 0.801(4) 0.023(16) Uiso 1 1 d . .

loop_
_atom_site_aniso_label
_atom_site_aniso_U_11
_atom_site_aniso_U_22
_atom_site_aniso_U_33
_atom_site_aniso_U_23
_atom_site_aniso_U_13
_atom_site_aniso_U_12
C1 0.010(2) 0.010(2) 0.016(3) 0.006(2) 0.003(2) -0.0003(19)
C2 0.024(3) 0.044(4) 0.022(3) 0.013(3) 0.004(3) -0.008(3)
C3 0.019(3) 0.041(4) 0.036(4) 0.018(3) 0.001(3) 0.005(3)
C4 0.036(4) 0.042(4) 0.027(4) 0.006(3) 0.001(3) -0.012(3)
C5 0.016(3) 0.020(3) 0.029(3) 0.009(2) 0.007(2) 0.002(2)
C6 0.026(3) 0.036(4) 0.021(3) 0.010(3) 0.001(2) 0.002(3)
C7 0.025(3) 0.020(3) 0.030(3) 0.005(3) 0.012(3) -0.007(2)
C8 0.031(3) 0.023(3) 0.039(4) 0.006(3) 0.018(3) 0.008(3)
C9 0.031(4) 0.031(4) 0.033(4) 0.014(3) 0.001(3) 0.008(3)
C10 0.035(4) 0.023(3) 0.056(5) 0.021(3) 0.017(3) 0.003(3)
C11 0.020(3) 0.032(3) 0.021(3) 0.006(3) 0.009(2) 0.006(3)
C12 0.018(3) 0.022(3) 0.037(4) 0.008(3) 0.014(3) 0.005(2)
C13 0.011(3) 0.027(3) 0.025(3) 0.006(2) 0.004(2) 0.008(2)
C14 0.017(3) 0.023(3) 0.029(3) 0.014(3) 0.008(2) 0.009(2)
C15 0.019(3) 0.020(3) 0.028(3) 0.002(2) 0.006(2) 0.002(2)
C16 0.022(3) 0.032(3) 0.023(3) 0.018(3) -0.007(2) -0.006(3)
C17 0.036(4) 0.028(3) 0.018(3) 0.012(3) 0.005(3) -0.001(3)
C18 0.023(3) 0.023(3) 0.027(3) 0.016(3) 0.005(2) -0.005(2)
C19 0.025(3) 0.017(3) 0.024(3) 0.011(2) 0.000(2) -0.002(2)
C20 0.019(3) 0.027(3) 0.027(3) 0.018(3) 0.003(2) 0.005(2)
C21 0.015(3) 0.017(3) 0.035(3) 0.010(3) 0.005(2) 0.008(2)
C22 0.027(3) 0.014(3) 0.032(3) 0.012(2) 0.010(3) 0.006(2)
C23 0.023(3) 0.014(3) 0.037(4) 0.000(3) 0.007(3) -0.002(2)
C24 0.032(3) 0.016(3) 0.026(3) 0.002(2) 0.010(3) 0.006(2)
C25 0.016(3) 0.020(3) 0.032(3) 0.009(3) 0.010(2) 0.007(2)
C26 0.013(3) 0.024(3) 0.014(3) 0.007(2) -0.001(2) 0.006(2)
C27 0.011(3) 0.028(3) 0.019(3) 0.009(2) -0.002(2) 0.003(2)
C28 0.023(3) 0.023(3) 0.017(3) 0.001(2) -0.007(2) 0.002(2)
C29 0.021(3) 0.049(4) 0.015(3) 0.013(3) 0.004(2) 0.015(3)
C30 0.017(3) 0.029(3) 0.019(3) 0.017(3) -0.001(2) 0.004(2)
C31 0.018(3) 0.012(3) 0.016(3) 0.004(2) 0.007(2) -0.001(2)
C32 0.036(4) 0.022(3) 0.022(3) -0.006(3) 0.011(3) -0.007(3)
C33 0.027(3) 0.017(3) 0.027(3) 0.001(2) 0.008(3) -0.006(2)
C34 0.039(4) 0.012(3) 0.045(4) 0.002(3) 0.015(3) 0.004(3)
C35 0.017(3) 0.025(3) 0.023(3) 0.009(2) 0.007(2) -0.001(2)
C36 0.013(3) 0.040(4) 0.028(3) 0.014(3) 0.001(2) -0.004(3)
C37 0.023(3) 0.036(4) 0.039(4) 0.022(3) 0.019(3) 0.013(3)
C38 0.034(4) 0.039(4) 0.032(4) 0.024(3) 0.014(3) 0.012(3)
C39 0.026(3) 0.022(3) 0.032(3) 0.014(3) 0.012(3) 0.001(2)
C40 0.025(3) 0.031(3) 0.016(3) 0.008(2) 0.005(2) -0.002(3)
C41 0.009(3) 0.037(4) 0.031(3) 0.017(3) 0.003(2) -0.007(2)
C42 0.017(3) 0.022(3) 0.028(3) 0.005(2) 0.008(2) -0.009(2)
C43 0.021(3) 0.028(3) 0.032(3) 0.019(3) 0.009(3) 0.000(2)
C44 0.021(3) 0.031(3) 0.029(3) 0.011(3) 0.013(3) 0.000(3)
C45 0.010(3) 0.033(3) 0.038(4) 0.018(3) 0.010(2) 0.004(2)
C46 0.021(3) 0.021(3) 0.022(3) -0.002(2) -0.003(2) -0.003(2)
C47 0.020(3) 0.014(3) 0.026(3) 0.000(2) 0.007(2) -0.005(2)
C48 0.024(3) 0.015(3) 0.026(3) 0.002(2) 0.001(2) -0.003(2)
C49 0.022(3) 0.027(3) 0.030(3) 0.000(3) 0.007(3) 0.002(3)
C50 0.035(4) 0.026(3) 0.020(3) -0.002(3) 0.008(3) -0.004(3)
C51 0.017(3) 0.018(3) 0.020(3) 0.002(2) -0.002(2) -0.006(2)
C52 0.023(3) 0.021(3) 0.018(3) -0.005(2) -0.002(2) -0.010(2)
C53 0.036(4) 0.037(4) 0.012(3) -0.001(3) 0.000(3) -0.017(3)
C54 0.028(3) 0.029(3) 0.023(3) 0.009(3) -0.012(3) -0.010(3)
C55 0.015(3) 0.026(3) 0.023(3) 0.007(2) -0.006(2) -0.007(2)
C56 0.030(3) 0.024(3) 0.019(3) 0.010(2) 0.007(2) -0.005(3)
C57 0.015(3) 0.021(3) 0.031(3) 0.012(3) 0.009(2) 0.000(2)
C58 0.023(3) 0.021(3) 0.036(4) 0.016(3) 0.004(3) -0.001(2)
C59 0.026(3) 0.015(3) 0.029(3) 0.009(2) 0.008(3) -0.001(2)
C60 0.016(3) 0.023(3) 0.030(3) 0.018(3) 0.009(2) 0.003(2)
Al1 0.0156(8) 0.0173(8) 0.0236(9) 0.0086(7) 0.0025(7) 0.0015(7)
Al2 0.0115(7) 0.0116(8) 0.0159(8) 0.0037(6) 0.0032(6) -0.0017(6)
Si1 0.0221(8) 0.0334(10) 0.0199(8) 0.0062(7) 0.0050(7) 0.0057(7)
Si2 0.0148(7) 0.0165(7) 0.0191(8) 0.0070(6) 0.0033(6) -0.0009(6)
Si3 0.0282(9) 0.0242(9) 0.0375(10) 0.0150(8) 0.0136(8) 0.0086(7)
Si4 0.0126(7) 0.0214(8) 0.0211(8) 0.0094(6) 0.0063(6) 0.0013(6)
Si5 0.0177(8) 0.0204(8) 0.0224(8) 0.0111(6) 0.0082(6) 0.0023(6)
Si6 0.0227(8) 0.0129(7) 0.0255(8) 0.0026(6) 0.0101(7) -0.0004(6)
Ti1 0.0092(5) 0.0127(5) 0.0141(5) 0.0037(4) 0.0004(4) 0.0006(4)
Ti2 0.0106(5) 0.0153(5) 0.0151(5) 0.0050(4) 0.0021(4) -0.0018(4)
Ti3 0.0107(5) 0.0168(5) 0.0167(5) 0.0037(4) 0.0039(4) -0.0011(4)
Ti4 0.0127(5) 0.0142(5) 0.0137(5) 0.0039(4) 0.0004(4) -0.0037(4)

loop_
_atom_type_symbol
_atom_type_description
_atom_type_scat_dispersion_real
_atom_type_scat_dispersion_imag
_atom_type_scat_source
C C 0.0033 0.0016 'International Tables Vol C Tables 4.2.6.8 and 6.1.1.4'
H H 0.0000 0.0000 'International Tables Vol C Tables 4.2.6.8 and 6.1.1.4'
Al Al 0.0645 0.0514 'International Tables Vol C Tables 4.2.6.8 and 6.1.1.4'
Si Si 0.0817 0.0704 'International Tables Vol C Tables 4.2.6.8 and 6.1.1.4'
Ti Ti 0.2776 0.4457 'International Tables Vol C Tables 4.2.6.8 and 6.1.1.4'

loop_
_geom_angle_atom_site_label_1
_geom_angle_atom_site_label_2
_geom_angle_atom_site_label_3
_geom_angle
Si3 C1 Si2 112.1(3)
Si3 C1 Si1 111.4(3)
Si2 C1 Si1 109.6(3)
Si3 C1 Al1 113.0(3)
Si2 C1 Al1 105.8(2)
Si1 C1 Al1 104.5(2)
Si1 C2 H2A 109.5
Si1 C2 H2B 109.5
H2A C2 H2B 109.5
Si1 C2 H2C 109.5
H2A C2 H2C 109.5
H2B C2 H2C 109.5
Si1 C3 H3A 109.5
Si1 C3 H3B 109.5
H3A C3 H3B 109.5
Si1 C3 H3C 109.5
H3A C3 H3C 109.5
H3B C3 H3C 109.5
Si1 C4 H4A 109.5
Si1 C4 H4B 109.5
H4A C4 H4B 109.5
Si1 C4 H4C 109.5
H4A C4 H4C 109.5
H4B C4 H4C 109.5
Si2 C5 H5A 109.5
Si2 C5 H5B 109.5
H5A C5 H5B 109.5
Si2 C5 H5C 109.5
H5A C5 H5C 109.5
H5B C5 H5C 109.5
Si2 C6 H6A 109.5
Si2 C6 H6B 109.5
H6A C6 H6B 109.5
Si2 C6 H6C 109.5
H6A C6 H6C 109.5
H6B C6 H6C 109.5
Si2 C7 H7A 109.5
Si2 C7 H7B 109.5
H7A C7 H7B 109.5
Si2 C7 H7C 109.5
H7A C7 H7C 109.5
H7B C7 H7C 109.5
Si3 C8 H8A 109.5
Si3 C8 H8B 109.5
H8A C8 H8B 109.5
Si3 C8 H8C 109.5
H8A C8 H8C 109.5
H8B C8 H8C 109.5
Si3 C9 H9A 109.5
Si3 C9 H9B 109.5
H9A C9 H9B 109.5
Si3 C9 H9C 109.5
H9A C9 H9C 109.5
H9B C9 H9C 109.5
Si3 C10 H10A 109.5
Si3 C10 H10B 109.5
H10A C10 H10B 109.5
Si3 C10 H10C 109.5
H10A C10 H10C 109.5
H10B C10 H10C 109.5
C15 C11 C12 108.6(5)
C15 C11 Ti2 72.5(3)
C12 C11 Ti2 73.0(3)
C15 C11 H11 125.7
C12 C11 H11 125.7
Ti2 C11 H11 120.6
C11 C12 C13 107.8(5)
C11 C12 Ti2 72.8(3)
C13 C12 Ti2 73.6(3)
C11 C12 H12 126.1
C13 C12 H12 126.1
Ti2 C12 H12 119.3
C12 C13 C14 107.9(5)
C12 C13 Ti2 72.2(3)
C14 C13 Ti2 71.8(3)
C12 C13 H13 126.0
C14 C13 H13 126.0
Ti2 C13 H13 121.6
C13 C14 C15 107.7(5)
C13 C14 Ti2 73.9(3)
C15 C14 Ti2 72.5(3)
C13 C14 H14 126.2
C15 C14 H14 126.2
Ti2 C14 H14 119.3
C11 C15 C14 108.0(5)
C11 C15 Ti2 73.4(3)
C14 C15 Ti2 72.9(3)
C11 C15 H15 126.0
C14 C15 H15 126.0
Ti2 C15 H15 119.5
C17 C16 C20 107.9(5)
C17 C16 Ti2 74.2(3)
C20 C16 Ti2 71.1(3)
C17 C16 H16 126.0
C20 C16 H16 126.0
Ti2 C16 H16 120.4
C16 C17 C18 107.8(6)
C16 C17 Ti2 71.8(3)
C18 C17 Ti2 72.1(3)
C16 C17 H17 126.1
C18 C17 H17 126.1
Ti2 C17 H17 121.8
C19 C18 C17 108.4(5)
C19 C18 Ti2 71.7(3)
C17 C18 Ti2 73.8(3)
C19 C18 H18 125.8
C17 C18 H18 125.8
Ti2 C18 H18 120.5
C18 C19 C20 108.0(5)
C18 C19 Ti2 74.0(3)
C20 C19 Ti2 72.0(3)
C18 C19 H19 126.0
C20 C19 H19 126.0
Ti2 C19 H19 119.8
C19 C20 C16 107.8(6)
C19 C20 Ti2 73.3(3)
C16 C20 Ti2 73.9(3)
C19 C20 H20 126.1
C16 C20 H20 126.1
Ti2 C20 H20 118.6
C22 C21 C25 107.5(5)
C22 C21 Ti1 73.2(3)
C25 C21 Ti1 72.3(3)
C22 C21 H21 126.2
C25 C21 H21 126.2
Ti1 C21 H21 120.1
C23 C22 C21 108.1(5)
C23 C22 Ti1 73.1(3)
C21 C22 Ti1 72.4(3)
C23 C22 H22 126.0
C21 C22 H22 126.0
Ti1 C22 H22 120.3
C22 C23 C24 107.8(5)
C22 C23 Ti1 72.7(3)
C24 C23 Ti1 72.8(3)
C22 C23 H23 126.1
C24 C23 H23 126.1
Ti1 C23 H23 120.3
C25 C24 C23 108.5(6)
C25 C24 Ti1 72.1(3)
C23 C24 Ti1 73.0(3)
C25 C24 H24 125.7
C23 C24 H24 125.7
Ti1 C24 H24 120.8
C24 C25 C21 108.1(5)
C24 C25 Ti1 73.9(3)
C21 C25 Ti1 73.0(3)
C24 C25 H25 125.9
C21 C25 H25 125.9
Ti1 C25 H25 119.1
C30 C26 C27 107.5(5)
C30 C26 Ti1 74.1(3)
C27 C26 Ti1 72.7(3)
C30 C26 H26 126.3
C27 C26 H26 126.3
Ti1 C26 H26 118.9
C28 C27 C26 107.9(5)
C28 C27 Ti1 73.7(3)
C26 C27 Ti1 72.4(3)
C28 C27 H27 126.0
C26 C27 H27 126.0
Ti1 C27 H27 119.7
C27 C28 C29 108.5(5)
C27 C28 Ti1 72.1(3)
C29 C28 Ti1 73.6(3)
C27 C28 H28 125.7
C29 C28 H28 125.7
Ti1 C28 H28 120.4
C30 C29 C28 107.2(5)
C30 C29 Ti1 72.7(3)
C28 C29 Ti1 71.7(3)
C30 C29 H29 126.4
C28 C29 H29 126.4
Ti1 C29 H29 121.0
C29 C30 C26 108.9(5)
C29 C30 Ti1 73.6(3)
C26 C30 Ti1 71.2(3)
C29 C30 H30 125.5
C26 C30 H30 125.5
Ti1 C30 H30 121.4
Si6 C31 Si5 112.3(3)
Si6 C31 Si4 111.9(3)
Si5 C31 Si4 110.4(3)
Si6 C31 Al2 111.5(3)
Si5 C31 Al2 107.3(3)
Si4 C31 Al2 103.0(2)
Si6 C32 H32A 109.5
Si6 C32 H32B 109.5
H32A C32 H32B 109.5
Si6 C32 H32C 109.5
H32A C32 H32C 109.5
H32B C32 H32C 109.5
Si6 C33 H33A 109.5
Si6 C33 H33B 109.5
H33A C33 H33B 109.5
Si6 C33 H33C 109.5
H33A C33 H33C 109.5
H33B C33 H33C 109.5
Si6 C34 H34A 109.5
Si6 C34 H34B 109.5
H34A C34 H34B 109.5
Si6 C34 H34C 109.5
H34A C34 H34C 109.5
H34B C34 H34C 109.5
Si4 C35 H35A 109.5
Si4 C35 H35B 109.5
H35A C35 H35B 109.5
Si4 C35 H35C 109.5
H35A C35 H35C 109.5
H35B C35 H35C 109.5
Si4 C36 H36A 109.5
Si4 C36 H36B 109.5
H36A C36 H36B 109.5
Si4 C36 H36C 109.5
H36A C36 H36C 109.5
H36B C36 H36C 109.5
Si4 C37 H37A 109.5
Si4 C37 H37B 109.5
H37A C37 H37B 109.5
Si4 C37 H37C 109.5
H37A C37 H37C 109.5
H37B C37 H37C 109.5
Si5 C38 H38A 109.5
Si5 C38 H38B 109.5
H38A C38 H38B 109.5
Si5 C38 H38C 109.5
H38A C38 H38C 109.5
H38B C38 H38C 109.5
Si5 C39 H39A 109.5
Si5 C39 H39B 109.5
H39A C39 H39B 109.5
Si5 C39 H39C 109.5
H39A C39 H39C 109.5
H39B C39 H39C 109.5
Si5 C40 H40A 109.5
Si5 C40 H40B 109.5
H40A C40 H40B 109.5
Si5 C40 H40C 109.5
H40A C40 H40C 109.5
H40B C40 H40C 109.5
C45 C41 C42 108.0(5)
C45 C41 Ti3 72.5(3)
C42 C41 Ti3 72.1(3)
C45 C41 H41 126.0
C42 C41 H41 126.0
Ti3 C41 H41 121.1
C41 C42 C43 108.1(6)
C41 C42 Ti3 73.4(3)
C43 C42 Ti3 72.9(3)
C41 C42 H42 125.9
C43 C42 H42 125.9
Ti3 C42 H42 119.7
C44 C43 C42 106.8(5)
C44 C43 Ti3 72.7(3)
C42 C43 Ti3 72.4(3)
C44 C43 H43 126.6
C42 C43 H43 126.6
Ti3 C43 H43 120.2
C43 C44 C45 108.7(6)
C43 C44 Ti3 73.0(3)
C45 C44 Ti3 72.6(3)
C43 C44 H44 125.7
C45 C44 H44 125.7
Ti3 C44 H44 120.4
C41 C45 C44 108.4(6)
C41 C45 Ti3 73.7(3)
C44 C45 Ti3 72.9(3)
C41 C45 H45 125.8
C44 C45 H45 125.8
Ti3 C45 H45 119.4
C47 C46 C50 108.6(6)
C47 C46 Ti3 71.6(3)
C50 C46 Ti3 72.9(3)
C47 C46 H46 125.7
C50 C46 H46 125.7
Ti3 C46 H46 121.4
C46 C47 C48 108.2(5)
C46 C47 Ti3 74.2(3)
C48 C47 Ti3 72.5(3)
C46 C47 H47 125.9
C48 C47 H47 125.9
Ti3 C47 H47 119.2
C49 C48 C47 107.6(6)
C49 C48 Ti3 73.9(4)
C47 C48 Ti3 72.5(3)
C49 C48 H48 126.2
C47 C48 H48 126.2
Ti3 C48 H48 119.3
C48 C49 C50 108.1(6)
C48 C49 Ti3 71.5(3)
C50 C49 Ti3 72.9(4)
C48 C49 H49 125.9
C50 C49 H49 125.9
Ti3 C49 H49 121.3
C46 C50 C49 107.5(6)
C46 C50 Ti3 72.7(3)
C49 C50 Ti3 72.6(4)
C46 C50 H50 126.2
C49 C50 H50 126.2
Ti3 C50 H50 120.2
C52 C51 C55 108.0(6)
C52 C51 Ti4 74.4(3)
C55 C51 Ti4 72.8(3)
C52 C51 H51 126.0
C55 C51 H51 126.0
Ti4 C51 H51 118.7
C53 C52 C51 108.6(6)
C53 C52 Ti4 73.6(3)
C51 C52 Ti4 71.3(3)
C53 C52 H52 125.7
C51 C52 H52 125.7
Ti4 C52 H52 121.1
C52 C53 C54 107.5(6)
C52 C53 Ti4 72.6(3)
C54 C53 Ti4 72.1(3)
C52 C53 H53 126.2
C54 C53 H53 126.2
Ti4 C53 H53 120.9
C55 C54 C53 108.5(6)
C55 C54 Ti4 72.0(3)
C53 C54 Ti4 73.4(3)
C55 C54 H54 125.7
C53 C54 H54 125.7
Ti4 C54 H54 120.6
C54 C55 C51 107.4(6)
C54 C55 Ti4 73.9(3)
C51 C55 Ti4 72.0(3)
C54 C55 H55 126.3
C51 C55 H55 126.3
Ti4 C55 H55 119.6
C57 C56 C58 108.4(5)
C57 C56 Ti4 72.0(3)
C58 C56 Ti4 73.4(3)
C57 C56 H56 125.8
C58 C56 H56 125.8
Ti4 C56 H56 120.6
C56 C57 C60 107.8(5)
C56 C57 Ti4 73.8(3)
C60 C57 Ti4 73.7(3)
C56 C57 H57 126.1
C60 C57 H57 126.1
Ti4 C57 H57 118.3
C59 C58 C56 108.4(5)
C59 C58 Ti4 72.8(3)
C56 C58 Ti4 72.6(3)
C59 C58 H58 125.8
C56 C58 H58 125.8
Ti4 C58 H58 120.6
C58 C59 C60 108.9(5)
C58 C59 Ti4 73.3(3)
C60 C59 Ti4 73.3(3)
C58 C59 H59 125.5
C60 C59 H59 125.5
Ti4 C59 H59 119.7
C59 C60 C57 106.4(5)
C59 C60 Ti4 72.6(3)
C57 C60 Ti4 71.0(3)
C59 C60 H60 126.8
C57 C60 H60 126.8
Ti4 C60 H60 121.5
C1 Al1 H3 111.4(19)
C1 Al1 H2 111.4(19)
H3 Al1 H2 108(3)
C1 Al1 H1 107(2)
H3 Al1 H1 108(3)
H2 Al1 H1 111(3)
C31 Al2 H5 110(2)
C31 Al2 H7 108.1(19)
H5 Al2 H7 111(3)
C31 Al2 H6 110(2)
H5 Al2 H6 109(3)
H7 Al2 H6 109(3)
C3 Si1 C1 114.8(3)
C3 Si1 C4 104.8(3)
C1 Si1 C4 112.6(3)
C3 Si1 C2 106.2(3)
C1 Si1 C2 112.5(3)
C4 Si1 C2 105.2(3)
C5 Si2 C1 112.8(2)
C5 Si2 C7 106.1(3)
C1 Si2 C7 114.3(3)
C5 Si2 C6 104.0(3)
C1 Si2 C6 112.9(3)
C7 Si2 C6 106.0(3)
C1 Si3 C10 115.5(3)
C1 Si3 C9 111.6(3)
C10 Si3 C9 104.8(3)
C1 Si3 C8 112.2(3)
C10 Si3 C8 108.6(3)
C9 Si3 C8 103.2(3)
C37 Si4 C35 104.9(3)
C37 Si4 C31 113.5(3)
C35 Si4 C31 113.1(3)
C37 Si4 C36 106.0(3)
C35 Si4 C36 105.6(3)
C31 Si4 C36 113.0(3)
C38 Si5 C39 105.2(3)
C38 Si5 C31 113.4(3)
C39 Si5 C31 113.2(3)
C38 Si5 C40 107.1(3)
C39 Si5 C40 104.7(3)
C31 Si5 C40 112.5(3)
C31 Si6 C32 112.4(3)
C31 Si6 C33 112.9(3)
C32 Si6 C33 105.7(3)
C31 Si6 C34 114.1(3)
C32 Si6 C34 105.7(3)
C33 Si6 C34 105.3(3)
C26 Ti1 C27 35.0(2)
C26 Ti1 C25 148.4(2)
C27 Ti1 C25 142.8(2)
C26 Ti1 C28 57.4(2)
C27 Ti1 C28 34.2(2)
C25 Ti1 C28 108.8(2)
C26 Ti1 C21 168.3(2)
C27 Ti1 C21 155.1(2)
C25 Ti1 C21 34.7(2)
C28 Ti1 C21 134.1(2)
C26 Ti1 C30 34.6(2)
C27 Ti1 C30 57.4(2)
C25 Ti1 C30 113.9(2)
C28 Ti1 C30 56.8(2)
C21 Ti1 C30 143.9(2)
C26 Ti1 C22 152.0(2)
C27 Ti1 C22 121.1(2)
C25 Ti1 C22 57.3(2)
C28 Ti1 C22 112.8(2)
C21 Ti1 C22 34.4(2)
C30 Ti1 C22 165.3(2)
C26 Ti1 C24 133.1(2)
C27 Ti1 C24 110.3(2)
C25 Ti1 C24 33.9(2)
C28 Ti1 C24 78.5(2)
C21 Ti1 C24 56.9(2)
C30 Ti1 C24 109.0(2)
C22 Ti1 C24 56.8(2)
C26 Ti1 C23 134.4(2)
C27 Ti1 C23 99.9(2)
C25 Ti1 C23 56.9(2)
C28 Ti1 C23 80.5(2)
C21 Ti1 C23 57.0(2)
C30 Ti1 C23 131.9(2)
C22 Ti1 C23 34.2(2)
C24 Ti1 C23 34.2(2)
C26 Ti1 C29 57.3(2)
C27 Ti1 C29 57.5(2)
C25 Ti1 C29 94.6(2)
C28 Ti1 C29 34.7(2)
C21 Ti1 C29 129.2(2)
C30 Ti1 C29 33.7(2)
C22 Ti1 C29 131.8(2)
C24 Ti1 C29 77.8(2)
C23 Ti1 C29 98.4(2)
C26 Ti1 H4 81.5(18)
C27 Ti1 H4 83.1(18)
C25 Ti1 H4 127.9(18)
C28 Ti1 H4 115.1(18)
C21 Ti1 H4 93.2(18)
C30 Ti1 H4 112.9(18)
C22 Ti1 H4 80.3(18)
C24 Ti1 H4 136.3(18)
C23 Ti1 H4 104.1(19)
C29 Ti1 H4 137.5(18)
C26 Ti1 H2 89.7(19)
C27 Ti1 H2 124.6(19)
C25 Ti1 H2 82.2(19)
C28 Ti1 H2 134.4(19)
C21 Ti1 H2 79.5(19)
C30 Ti1 H2 78.0(19)
C22 Ti1 H2 110.2(19)
C24 Ti1 H2 114.5(19)
C23 Ti1 H2 135.4(19)
C29 Ti1 H2 102(2)
H4 Ti1 H2 86(3)
C20 Ti2 C19 34.7(2)
C20 Ti2 C15 148.1(2)
C19 Ti2 C15 144.1(2)
C20 Ti2 C16 34.9(2)
C19 Ti2 C16 57.5(2)
C15 Ti2 C16 113.2(2)
C20 Ti2 C14 167.8(2)
C19 Ti2 C14 155.9(2)
C15 Ti2 C14 34.6(2)
C16 Ti2 C14 143.3(2)
C20 Ti2 C18 57.3(2)
C19 Ti2 C18 34.3(2)
C15 Ti2 C18 109.9(2)
C16 Ti2 C18 56.9(2)
C14 Ti2 C18 134.7(2)
C20 Ti2 C11 133.3(2)
C19 Ti2 C11 111.5(2)
C15 Ti2 C11 34.1(2)
C16 Ti2 C11 108.2(2)
C14 Ti2 C11 56.9(2)
C18 Ti2 C11 79.2(2)
C20 Ti2 C12 134.9(2)
C19 Ti2 C12 100.8(2)
C15 Ti2 C12 57.0(2)
C16 Ti2 C12 131.3(2)
C14 Ti2 C12 57.1(2)
C18 Ti2 C12 80.6(2)
C11 Ti2 C12 34.2(2)
C20 Ti2 C13 152.8(2)
C19 Ti2 C13 121.8(2)
C15 Ti2 C13 57.0(2)
C16 Ti2 C13 164.4(2)
C14 Ti2 C13 34.3(2)
C18 Ti2 C13 112.7(2)
C11 Ti2 C13 56.6(2)
C12 Ti2 C13 34.1(2)
C20 Ti2 C17 57.3(2)
C19 Ti2 C17 57.1(2)
C15 Ti2 C17 95.1(2)
C16 Ti2 C17 34.0(2)
C14 Ti2 C17 129.5(2)
C18 Ti2 C17 34.1(2)
C11 Ti2 C17 77.5(2)
C12 Ti2 C17 97.3(2)
C13 Ti2 C17 130.8(2)
C20 Ti2 H4 79.8(17)
C19 Ti2 H4 82.2(17)
C15 Ti2 H4 129.0(17)
C16 Ti2 H4 111.3(17)
C14 Ti2 H4 94.7(17)
C18 Ti2 H4 114.6(17)
C11 Ti2 H4 139.2(17)
C12 Ti2 H4 107.2(17)
C13 Ti2 H4 83.2(17)
C17 Ti2 H4 135.8(17)
C20 Ti2 H3 90.8(17)
C19 Ti2 H3 125.4(17)
C15 Ti2 H3 80.4(17)
C16 Ti2 H3 79.4(17)
C14 Ti2 H3 77.7(17)
C18 Ti2 H3 135.9(17)
C11 Ti2 H3 112.9(17)
C12 Ti2 H3 133.7(17)
C13 Ti2 H3 108.6(17)
C17 Ti2 H3 104.6(17)
H4 Ti2 H3 84(2)
C47 Ti3 C48 35.0(2)
C47 Ti3 C42 167.4(2)
C48 Ti3 C42 156.2(2)
C47 Ti3 C45 135.5(2)
C48 Ti3 C45 101.0(2)
C42 Ti3 C45 56.9(2)
C47 Ti3 C44 133.2(2)
C48 Ti3 C44 111.2(2)
C42 Ti3 C44 57.0(2)
C45 Ti3 C44 34.5(2)
C47 Ti3 C43 147.4(2)
C48 Ti3 C43 143.7(2)
C42 Ti3 C43 34.8(2)
C45 Ti3 C43 57.4(2)
C44 Ti3 C43 34.2(2)
C47 Ti3 C49 57.5(2)
C48 Ti3 C49 34.5(2)
C42 Ti3 C49 134.6(2)
C45 Ti3 C49 81.2(2)
C44 Ti3 C49 78.8(2)
C43 Ti3 C49 109.3(2)
C47 Ti3 C46 34.1(2)
C48 Ti3 C46 57.3(2)
C42 Ti3 C46 143.2(2)
C45 Ti3 C46 132.6(2)
C44 Ti3 C46 109.0(2)
C43 Ti3 C46 113.3(2)
C49 Ti3 C46 57.0(2)
C47 Ti3 C50 57.3(2)
C48 Ti3 C50 57.5(2)
C42 Ti3 C50 128.9(2)
C45 Ti3 C50 98.4(2)
C44 Ti3 C50 77.5(2)
C43 Ti3 C50 94.3(2)
C49 Ti3 C50 34.4(2)
C46 Ti3 C50 34.3(2)
C47 Ti3 C41 153.1(2)
C48 Ti3 C41 122.0(2)
C42 Ti3 C41 34.5(2)
C45 Ti3 C41 33.8(2)
C44 Ti3 C41 56.8(2)
C43 Ti3 C41 57.5(2)
C49 Ti3 C41 113.2(2)
C46 Ti3 C41 165.5(2)
C50 Ti3 C41 131.4(2)
C47 Ti3 H6 93(2)
C48 Ti3 H6 128(2)
C42 Ti3 H6 75(2)
C45 Ti3 H6 131(2)
C44 Ti3 H6 112(2)
C43 Ti3 H6 79(2)
C49 Ti3 H6 138(2)
C46 Ti3 H6 81(2)
C50 Ti3 H6 105(2)
C41 Ti3 H6 106(2)
C47 Ti3 H8 80(2)
C48 Ti3 H8 80(2)
C42 Ti3 H8 96(2)
C45 Ti3 H8 105(2)
C44 Ti3 H8 138(2)
C43 Ti3 H8 131(2)
C49 Ti3 H8 113(2)
C46 Ti3 H8 111(2)
C50 Ti3 H8 135(2)
C41 Ti3 H8 82(2)
H6 Ti3 H8 88(3)
C51 Ti4 C55 35.1(2)
C51 Ti4 C57 148.0(2)
C55 Ti4 C57 144.9(2)
C51 Ti4 C54 57.2(2)
C55 Ti4 C54 34.1(2)
C57 Ti4 C54 111.0(2)
C51 Ti4 C56 133.3(2)
C55 Ti4 C56 112.0(2)
C57 Ti4 C56 34.2(2)
C54 Ti4 C56 79.9(2)
C51 Ti4 C52 34.4(2)
C55 Ti4 C52 57.4(2)
C57 Ti4 C52 113.7(2)
C54 Ti4 C52 56.7(2)
C56 Ti4 C52 108.1(2)
C51 Ti4 C59 152.5(2)
C55 Ti4 C59 120.8(2)
C57 Ti4 C59 57.4(2)
C54 Ti4 C59 111.9(2)
C56 Ti4 C59 56.7(2)
C52 Ti4 C59 164.1(2)
C51 Ti4 C58 135.2(2)
C55 Ti4 C58 101.0(2)
C57 Ti4 C58 56.9(2)
C54 Ti4 C58 80.5(2)
C56 Ti4 C58 34.0(2)
C52 Ti4 C58 130.7(2)
C59 Ti4 C58 33.9(2)
C51 Ti4 C60 167.6(2)
C55 Ti4 C60 154.9(2)
C57 Ti4 C60 35.3(2)
C54 Ti4 C60 135.1(2)
C56 Ti4 C60 57.3(2)
C52 Ti4 C60 144.8(2)
C59 Ti4 C60 34.2(2)
C58 Ti4 C60 56.8(2)
C51 Ti4 C53 57.0(2)
C55 Ti4 C53 57.3(2)
C57 Ti4 C53 95.8(2)
C54 Ti4 C53 34.5(2)
C56 Ti4 C53 77.6(2)
C52 Ti4 C53 33.8(2)
C59 Ti4 C53 130.5(2)
C58 Ti4 C53 97.0(2)
C60 Ti4 C53 130.7(2)
C51 Ti4 H7 87.2(16)
C55 Ti4 H7 122.1(16)
C57 Ti4 H7 83.1(16)
C54 Ti4 H7 133.9(16)
C56 Ti4 H7 115.3(16)
C52 Ti4 H7 77.3(16)
C59 Ti4 H7 112.4(16)
C58 Ti4 H7 136.8(16)
C60 Ti4 H7 81.5(16)
C53 Ti4 H7 103.2(16)
C51 Ti4 H8 82.9(19)
C55 Ti4 H8 82.9(19)
C57 Ti4 H8 126.4(19)
C54 Ti4 H8 114.4(19)
C56 Ti4 H8 136.0(19)
C52 Ti4 H8 114.4(19)
C59 Ti4 H8 79.8(19)
C58 Ti4 H8 104.4(19)
C60 Ti4 H8 91.2(19)
C53 Ti4 H8 137.8(19)
H7 Ti4 H8 85(2)

loop_
_geom_bond_atom_site_label_1
_geom_bond_atom_site_label_2
_geom_bond_distance
C1 Si3 1.857(5)
C1 Si2 1.886(5)
C1 Si1 1.890(5)
C1 Al1 2.022(5)
C2 Si1 1.895(6)
C2 H2A 0.9800
C2 H2B 0.9800
C2 H2C 0.9800
C3 Si1 1.871(7)
C3 H3A 0.9800
C3 H3B 0.9800
C3 H3C 0.9800
C4 Si1 1.894(7)
C4 H4A 0.9800
C4 H4B 0.9800
C4 H4C 0.9800
C5 Si2 1.872(6)
C5 H5A 0.9800
C5 H5B 0.9800
C5 H5C 0.9800
C6 Si2 1.887(6)
C6 H6A 0.9800
C6 H6B 0.9800
C6 H6C 0.9800
C7 Si2 1.887(6)
C7 H7A 0.9800
C7 H7B 0.9800
C7 H7C 0.9800
C8 Si3 1.896(6)
C8 H8A 0.9800
C8 H8B 0.9800
C8 H8C 0.9800
C9 Si3 1.895(7)
C9 H9A 0.9800
C9 H9B 0.9800
C9 H9C 0.9800
C10 Si3 1.873(6)
C10 H10A 0.9800
C10 H10B 0.9800
C10 H10C 0.9800
C11 C15 1.395(9)
C11 C12 1.407(9)
C11 Ti2 2.389(6)
C11 H11 0.9500
C12 C13 1.409(9)
C12 Ti2 2.391(6)
C12 H12 0.9500
C13 C14 1.414(8)
C13 Ti2 2.408(6)
C13 H13 0.9500
C14 C15 1.414(9)
C14 Ti2 2.381(6)
C14 H14 0.9500
C15 Ti2 2.377(6)
C15 H15 0.9500
C16 C17 1.399(9)
C16 C20 1.417(9)
C16 Ti2 2.377(6)
C16 H16 0.9500
C17 C18 1.408(9)
C17 Ti2 2.409(6)
C17 H17 0.9500
C18 C19 1.400(9)
C18 Ti2 2.387(6)
C18 H18 0.9500
C19 C20 1.402(8)
C19 Ti2 2.358(6)
C19 H19 0.9500
C20 Ti2 2.341(6)
C20 H20 0.9500
C21 C22 1.409(8)
C21 C25 1.417(9)
C21 Ti1 2.378(6)
C21 H21 0.9500
C22 C23 1.405(9)
C22 Ti1 2.388(6)
C22 H22 0.9500
C23 C24 1.408(9)
C23 Ti1 2.394(6)
C23 H23 0.9500
C24 C25 1.390(9)
C24 Ti1 2.392(6)
C24 H24 0.9500
C25 Ti1 2.369(6)
C25 H25 0.9500
C26 C30 1.411(8)
C26 C27 1.413(8)
C26 Ti1 2.350(5)
C26 H26 0.9500
C27 C28 1.391(9)
C27 Ti1 2.354(5)
C27 H27 0.9500
C28 C29 1.423(9)
C28 Ti1 2.375(6)
C28 H28 0.9500
C29 C30 1.389(9)
C29 Ti1 2.398(6)
C29 H29 0.9500
C30 Ti1 2.387(5)
C30 H30 0.9500
C31 Si6 1.875(5)
C31 Si5 1.883(5)
C31 Si4 1.886(5)
C31 Al2 2.015(6)
C32 Si6 1.877(6)
C32 H32A 0.9800
C32 H32B 0.9800
C32 H32C 0.9800
C33 Si6 1.878(6)
C33 H33A 0.9800
C33 H33B 0.9800
C33 H33C 0.9800
C34 Si6 1.883(6)
C34 H34A 0.9800
C34 H34B 0.9800
C34 H34C 0.9800
C35 Si4 1.885(6)
C35 H35A 0.9800
C35 H35B 0.9800
C35 H35C 0.9800
C36 Si4 1.887(6)
C36 H36A 0.9800
C36 H36B 0.9800
C36 H36C 0.9800
C37 Si4 1.882(6)
C37 H37A 0.9800
C37 H37B 0.9800
C37 H37C 0.9800
C38 Si5 1.862(6)
C38 H38A 0.9800
C38 H38B 0.9800
C38 H38C 0.9800
C39 Si5 1.877(6)
C39 H39A 0.9800
C39 H39B 0.9800
C39 H39C 0.9800
C40 Si5 1.893(6)
C40 H40A 0.9800
C40 H40B 0.9800
C40 H40C 0.9800
C41 C45 1.385(9)
C41 C42 1.413(9)
C41 Ti3 2.390(6)
C41 H41 0.9500
C42 C43 1.421(9)
C42 Ti3 2.374(6)
C42 H42 0.9500
C43 C44 1.401(9)
C43 Ti3 2.381(6)
C43 H43 0.9500
C44 C45 1.409(9)
C44 Ti3 2.377(6)
C44 H44 0.9500
C45 Ti3 2.375(6)
C45 H45 0.9500
C46 C47 1.391(9)
C46 C50 1.409(9)
C46 Ti3 2.385(6)
C46 H46 0.9500
C47 C48 1.416(9)
C47 Ti3 2.352(5)
C47 H47 0.9500
C48 C49 1.407(9)
C48 Ti3 2.353(6)
C48 H48 0.9500
C49 C50 1.412(10)
C49 Ti3 2.384(6)
C49 H49 0.9500
C50 Ti3 2.388(6)
C50 H50 0.9500
C51 C52 1.400(9)
C51 C55 1.422(9)
C51 Ti4 2.350(5)
C51 H51 0.9500
C52 C53 1.391(9)
C52 Ti4 2.389(6)
C52 H52 0.9500
C53 C54 1.421(10)
C53 Ti4 2.402(6)
C53 H53 0.9500
C54 C55 1.391(9)
C54 Ti4 2.385(6)
C54 H54 0.9500
C55 Ti4 2.360(6)
C55 H55 0.9500
C56 C57 1.399(9)
C56 C58 1.400(9)
C56 Ti4 2.388(6)
C56 H56 0.9500
C57 C60 1.444(9)
C57 Ti4 2.365(5)
C57 H57 0.9500
C58 C59 1.398(9)
C58 Ti4 2.397(6)
C58 H58 0.9500
C59 C60 1.408(8)
C59 Ti4 2.392(6)
C59 H59 0.9500
C60 Ti4 2.401(6)
C60 H60 0.9500
Al1 H3 1.71(6)
Al1 H2 1.83(6)
Al1 H1 1.61(6)
Al2 H5 1.57(6)
Al2 H7 1.64(5)
Al2 H6 1.68(7)
Ti1 H4 1.84(6)
Ti1 H2 1.75(6)
Ti2 H4 1.97(6)
Ti2 H3 1.90(6)
Ti3 H6 1.87(7)
Ti3 H8 1.83(6)
Ti4 H7 1.96(5)
Ti4 H8 2.01(6)
